data_4334065
loop_
_publ_author_name
'Bastien Boff'
'Christian Gaiddon'
'Michel Pfeffer'

_publ_section_title
;
 Cancer Cell Cytotoxicity of Cyclometalated Compounds Obtained with
 Osmium(II) Complexes
;
_journal_name_full 'Inorganic Chemistry'
_journal_page_first 2705
_journal_page_last 2715
_journal_paper_doi 10.1021/ic302779q
_journal_volume 52
_journal_year 2013
_chemical_formula_moiety 'C33 H24 N5 O2 Os, F6 P, C H2 Cl2'
_chemical_formula_sum 'C34 H26 Cl2 F6 N5 O2 Os P'
_chemical_formula_weight 942.67
_chemical_name_systematic
;
 ?
;
_space_group_IT_number 2
_symmetry_cell_setting triclinic
_symmetry_space_group_name_Hall '-P 1'
_symmetry_space_group_name_H-M 'P -1'
_atom_sites_solution_hydrogens geom
_atom_sites_solution_primary direct
_atom_sites_solution_secondary difmap
_audit_creation_method SHELXL-97
_cell_angle_alpha 77.509(2)
_cell_angle_beta 84.338(2)
_cell_angle_gamma 73.697(2)
_cell_formula_units_Z 2
_cell_length_a 9.0078(2)
_cell_length_b 13.9936(6)
_cell_length_c 14.0300(5)
_cell_measurement_reflns_used 13466
_cell_measurement_temperature 173(2)
_cell_measurement_theta_max 27.485
_cell_measurement_theta_min 0.998
_cell_volume 1655.86(10)
_computing_cell_refinement 'Denzo (Nonius B.V., 1998)'
_computing_data_collection 'Collect (Nonius B.V., 1998)'
_computing_data_reduction 'Denzo (Nonius B.V., 1998)'
_computing_molecular_graphics 'PLATON 98 (Spek, 1998)'
_computing_publication_material 'SHELXL-97 (Sheldrick, 1997)'
_computing_structure_refinement 'SHELXL-97 (Sheldrick, 2008)'
_computing_structure_solution 'SHELXS-97 (Sheldrick, 1997)'
_diffrn_ambient_temperature 173(2)
_diffrn_measured_fraction_theta_full 0.996
_diffrn_measured_fraction_theta_max 0.996
_diffrn_measurement_device_type KappaCCD
_diffrn_measurement_method 'phi and omega scans'
_diffrn_radiation_monochromator graphite
_diffrn_radiation_source 'fine-focus sealed tube'
_diffrn_radiation_type MoK\a
_diffrn_radiation_wavelength 0.71073
_diffrn_reflns_av_R_equivalents 0.0577
_diffrn_reflns_av_sigmaI/netI 0.0561
_diffrn_reflns_limit_h_max 11
_diffrn_reflns_limit_h_min -11
_diffrn_reflns_limit_k_max 18
_diffrn_reflns_limit_k_min -18
_diffrn_reflns_limit_l_max 18
_diffrn_reflns_limit_l_min -15
_diffrn_reflns_number 16533
_diffrn_reflns_theta_full 27.47
_diffrn_reflns_theta_max 27.47
_diffrn_reflns_theta_min 1.49
_exptl_absorpt_coefficient_mu 4.136
_exptl_absorpt_correction_T_max 0.61699
_exptl_absorpt_correction_T_min 0.47316
_exptl_absorpt_correction_type multi-scan
_exptl_absorpt_process_details 'MULscanABS in PLATON (Spek, 2003)'
_exptl_crystal_colour black
_exptl_crystal_density_diffrn 1.891
_exptl_crystal_description prism
_exptl_crystal_F_000 920
_exptl_crystal_size_max 0.20
_exptl_crystal_size_mid 0.15
_exptl_crystal_size_min 0.15
_refine_diff_density_max 1.593
_refine_diff_density_min -2.470
_refine_diff_density_rms 0.272
_refine_ls_extinction_method none
_refine_ls_goodness_of_fit_ref 1.121
_refine_ls_hydrogen_treatment constr
_refine_ls_matrix_type full
_refine_ls_number_parameters 461
_refine_ls_number_reflns 7549
_refine_ls_number_restraints 0
_refine_ls_restrained_S_all 1.121
_refine_ls_R_factor_all 0.0489
_refine_ls_R_factor_gt 0.0393
_refine_ls_shift/su_max 0.001
_refine_ls_shift/su_mean 0.000
_refine_ls_structure_factor_coef Fsqd
_refine_ls_weighting_details 'calc w=1/[\s^2^(Fo^2^)+(0.0583P)^2^+1.5998P] where P=(Fo^2^+2Fc^2^)/3'
_refine_ls_weighting_scheme calc
_refine_ls_wR_factor_gt 0.0956
_refine_ls_wR_factor_ref 0.1112
_reflns_number_gt 6697
_reflns_number_total 7549
_reflns_threshold_expression I>2\s(I)
_cod_data_source_file ic302779q_si_007.cif
_cod_data_source_block mpbb110615
_cod_database_code 4334065

loop_
_symmetry_equiv_pos_as_xyz
'x, y, z'
'-x, -y, -z'

loop_
_atom_site_label
_atom_site_type_symbol
_atom_site_fract_x
_atom_site_fract_y
_atom_site_fract_z
_atom_site_U_iso_or_equiv
_atom_site_adp_type
_atom_site_occupancy
_atom_site_symmetry_multiplicity
_atom_site_calc_flag
_atom_site_refinement_flags
C1 C 0.2028(6) 0.9425(5) 0.2408(5) 0.0384(14) Uani 1 1 d .
H1 H 0.1917 0.9557 0.1722 0.046 Uiso 1 1 calc R
C2 C 0.1189(7) 1.0136(5) 0.2932(6) 0.0489(17) Uani 1 1 d .
H2 H 0.0523 1.0751 0.2606 0.059 Uiso 1 1 calc R
C3 C 0.1314(7) 0.9957(5) 0.3926(6) 0.0483(17) Uani 1 1 d .
H3 H 0.0742 1.0446 0.4295 0.058 Uiso 1 1 calc R
C4 C 0.2283(7) 0.9058(5) 0.4379(5) 0.0390(14) Uani 1 1 d .
H4 H 0.2371 0.8916 0.5068 0.047 Uiso 1 1 calc R
C5 C 0.3126(6) 0.8364(4) 0.3834(4) 0.0295(11) Uani 1 1 d .
C6 C 0.4211(6) 0.7396(4) 0.4250(4) 0.0294(12) Uani 1 1 d .
C7 C 0.4630(7) 0.7025(5) 0.5225(4) 0.0375(14) Uani 1 1 d .
H7 H 0.4160 0.7396 0.5718 0.045 Uiso 1 1 calc R
C8 C 0.5737(7) 0.6113(5) 0.5452(4) 0.0401(15) Uani 1 1 d .
H8 H 0.6049 0.5865 0.6107 0.048 Uiso 1 1 calc R
C9 C 0.6403(7) 0.5548(5) 0.4748(4) 0.0368(14) Uani 1 1 d .
H9 H 0.7164 0.4920 0.4913 0.044 Uiso 1 1 calc R
C10 C 0.5936(6) 0.5920(4) 0.3795(4) 0.0292(12) Uani 1 1 d .
C11 C 0.6451(5) 0.5430(4) 0.2949(4) 0.0265(11) Uani 1 1 d .
C12 C 0.7389(6) 0.4451(5) 0.3005(5) 0.0367(13) Uani 1 1 d .
H12 H 0.7778 0.4065 0.3616 0.044 Uiso 1 1 calc R
C13 C 0.7763(7) 0.4031(5) 0.2183(5) 0.0447(16) Uani 1 1 d .
H13 H 0.8403 0.3358 0.2220 0.054 Uiso 1 1 calc R
C14 C 0.7184(7) 0.4611(5) 0.1304(5) 0.0443(15) Uani 1 1 d .
H14 H 0.7429 0.4338 0.0727 0.053 Uiso 1 1 calc R
C15 C 0.6257(6) 0.5580(4) 0.1263(4) 0.0325(12) Uani 1 1 d .
H15 H 0.5883 0.5969 0.0650 0.039 Uiso 1 1 calc R
C16 C 0.1723(6) 0.6355(4) 0.2652(4) 0.0306(12) Uani 1 1 d .
H16 H 0.2038 0.6219 0.3305 0.037 Uiso 1 1 calc R
C17 C 0.0533(7) 0.5997(5) 0.2470(5) 0.0381(14) Uani 1 1 d .
H17 H 0.0037 0.5623 0.2988 0.046 Uiso 1 1 calc R
C18 C 0.0061(7) 0.6187(5) 0.1520(5) 0.0382(14) Uani 1 1 d .
H18 H -0.0748 0.5936 0.1373 0.046 Uiso 1 1 calc R
C19 C 0.0795(6) 0.6749(4) 0.0794(4) 0.0325(12) Uani 1 1 d .
H19 H 0.0470 0.6897 0.0142 0.039 Uiso 1 1 calc R
C20 C 0.2000(6) 0.7102(4) 0.1000(4) 0.0253(11) Uani 1 1 d .
C21 C 0.7141(6) 0.8220(4) 0.2342(4) 0.0305(12) Uani 1 1 d .
H21 H 0.7054 0.7941 0.3019 0.037 Uiso 1 1 calc R
C22 C 0.8307(6) 0.8692(5) 0.2012(5) 0.0352(13) Uani 1 1 d .
H22 H 0.8997 0.8745 0.2456 0.042 Uiso 1 1 calc R
C23 C 0.8452(6) 0.9084(5) 0.1024(4) 0.0354(13) Uani 1 1 d .
H23 H 0.9259 0.9398 0.0780 0.042 Uiso 1 1 calc R
C24 C 0.7414(6) 0.9016(4) 0.0397(4) 0.0319(12) Uani 1 1 d .
H24 H 0.7502 0.9288 -0.0282 0.038 Uiso 1 1 calc R
C25 C 0.6243(6) 0.8553(4) 0.0756(4) 0.0266(11) Uani 1 1 d .
C26 C 0.4039(6) 0.7929(4) 0.0736(4) 0.0242(10) Uani 1 1 d .
C27 C 0.2864(6) 0.7700(4) 0.0289(4) 0.0257(11) Uani 1 1 d .
C28 C 0.2725(6) 0.7999(4) -0.0710(4) 0.0285(11) Uani 1 1 d .
H28 H 0.1945 0.7847 -0.1014 0.034 Uiso 1 1 calc R
C29 C 0.3722(6) 0.8523(4) -0.1277(4) 0.0274(11) Uani 1 1 d .
C30 C 0.4902(6) 0.8747(4) -0.0830(4) 0.0291(11) Uani 1 1 d .
H30 H 0.5574 0.9108 -0.1216 0.035 Uiso 1 1 calc R
C31 C 0.5067(6) 0.8438(4) 0.0165(4) 0.0260(11) Uani 1 1 d .
C32 C 0.3547(6) 0.8820(4) -0.2339(4) 0.0293(11) Uani 1 1 d .
C33 C 0.4410(8) 0.9725(6) -0.3815(4) 0.0469(16) Uani 1 1 d .
H33A H 0.4811 0.9154 -0.4152 0.070 Uiso 1 1 calc R
H33B H 0.5012 1.0223 -0.4035 0.070 Uiso 1 1 calc R
H33C H 0.3321 1.0047 -0.3964 0.070 Uiso 1 1 calc R
C34 C 0.2429(11) 0.3260(10) 0.2034(8) 0.092(3) Uani 1 1 d .
H34A H 0.2892 0.2555 0.2374 0.110 Uiso 1 1 calc R
H34B H 0.1627 0.3594 0.2480 0.110 Uiso 1 1 calc R
F1 F 0.0733(5) 0.1629(3) 0.5534(3) 0.0611(12) Uani 1 1 d .
F2 F 0.1430(5) 0.3017(3) 0.5654(3) 0.0533(10) Uani 1 1 d .
F3 F 0.2448(4) 0.2185(4) 0.4425(3) 0.0627(12) Uani 1 1 d .
F4 F 0.0744(5) 0.3740(3) 0.4106(3) 0.0490(9) Uani 1 1 d .
F5 F -0.0980(4) 0.3173(3) 0.5197(3) 0.0517(10) Uani 1 1 d .
F6 F 0.0040(5) 0.2344(3) 0.3990(3) 0.0566(11) Uani 1 1 d .
N1 N 0.3017(5) 0.8535(4) 0.2839(4) 0.0308(10) Uani 1 1 d .
N2 N 0.4876(5) 0.6826(3) 0.3570(3) 0.0246(9) Uani 1 1 d .
N3 N 0.5849(5) 0.6008(3) 0.2075(3) 0.0252(9) Uani 1 1 d .
N4 N 0.2474(5) 0.6895(3) 0.1944(3) 0.0245(9) Uani 1 1 d .
N5 N 0.6112(5) 0.8140(3) 0.1731(3) 0.0257(9) Uani 1 1 d .
O1 O 0.2637(5) 0.8615(4) -0.2790(3) 0.0427(11) Uani 1 1 d .
O2 O 0.4537(5) 0.9360(4) -0.2776(3) 0.0399(10) Uani 1 1 d .
Os1 Os 0.43612(2) 0.740590(15) 0.214264(13) 0.02329(8) Uani 1 1 d .
P1 P 0.07441(17) 0.26806(12) 0.48218(11) 0.0325(3) Uani 1 1 d .
Cl1 Cl 0.3878(3) 0.3917(3) 0.1755(2) 0.0976(9) Uani 1 1 d .
Cl2 Cl 0.1604(3) 0.3239(4) 0.1023(3) 0.1449(18) Uani 1 1 d .

loop_
_atom_site_aniso_label
_atom_site_aniso_U_11
_atom_site_aniso_U_22
_atom_site_aniso_U_33
_atom_site_aniso_U_23
_atom_site_aniso_U_13
_atom_site_aniso_U_12
C1 0.030(3) 0.032(3) 0.049(4) -0.005(3) 0.004(3) -0.007(2)
C2 0.036(3) 0.035(4) 0.068(5) -0.009(3) 0.012(3) -0.004(3)
C3 0.043(4) 0.045(4) 0.065(5) -0.028(4) 0.022(3) -0.019(3)
C4 0.036(3) 0.047(4) 0.045(4) -0.026(3) 0.014(3) -0.022(3)
C5 0.028(3) 0.033(3) 0.033(3) -0.013(2) 0.009(2) -0.014(2)
C6 0.033(3) 0.037(3) 0.027(3) -0.011(2) 0.005(2) -0.021(2)
C7 0.043(3) 0.052(4) 0.027(3) -0.011(3) 0.002(2) -0.027(3)
C8 0.052(4) 0.053(4) 0.020(3) 0.006(3) -0.009(2) -0.029(3)
C9 0.037(3) 0.040(3) 0.034(3) 0.005(3) -0.009(2) -0.020(3)
C10 0.027(3) 0.032(3) 0.029(3) 0.003(2) -0.006(2) -0.014(2)
C11 0.020(2) 0.029(3) 0.029(3) 0.001(2) -0.0046(19) -0.008(2)
C12 0.030(3) 0.033(3) 0.045(4) -0.005(3) -0.004(2) -0.006(2)
C13 0.032(3) 0.034(3) 0.064(5) -0.015(3) 0.000(3) 0.002(3)
C14 0.041(3) 0.045(4) 0.049(4) -0.024(3) 0.009(3) -0.007(3)
C15 0.035(3) 0.034(3) 0.029(3) -0.008(2) 0.003(2) -0.008(2)
C16 0.035(3) 0.031(3) 0.025(3) -0.003(2) 0.005(2) -0.012(2)
C17 0.035(3) 0.039(3) 0.039(3) -0.003(3) 0.008(2) -0.015(3)
C18 0.031(3) 0.044(4) 0.046(4) -0.013(3) 0.003(2) -0.019(3)
C19 0.029(3) 0.039(3) 0.032(3) -0.009(2) -0.002(2) -0.010(2)
C20 0.021(2) 0.028(3) 0.026(3) -0.008(2) 0.0008(19) -0.004(2)
C21 0.030(3) 0.032(3) 0.029(3) -0.005(2) -0.005(2) -0.009(2)
C22 0.029(3) 0.039(3) 0.042(3) -0.010(3) -0.008(2) -0.014(2)
C23 0.032(3) 0.037(3) 0.039(3) -0.003(3) -0.001(2) -0.014(2)
C24 0.033(3) 0.034(3) 0.029(3) -0.002(2) -0.001(2) -0.012(2)
C25 0.027(3) 0.026(3) 0.026(3) -0.005(2) 0.002(2) -0.006(2)
C26 0.024(2) 0.026(3) 0.023(3) -0.006(2) 0.0008(19) -0.006(2)
C27 0.022(2) 0.031(3) 0.024(3) -0.006(2) -0.0025(19) -0.006(2)
C28 0.025(3) 0.031(3) 0.029(3) -0.005(2) -0.003(2) -0.005(2)
C29 0.034(3) 0.026(3) 0.021(3) -0.005(2) -0.001(2) -0.006(2)
C30 0.033(3) 0.027(3) 0.025(3) -0.001(2) 0.002(2) -0.009(2)
C31 0.031(3) 0.022(3) 0.024(3) -0.004(2) 0.000(2) -0.007(2)
C32 0.032(3) 0.032(3) 0.022(3) -0.006(2) -0.002(2) -0.004(2)
C33 0.061(4) 0.059(4) 0.023(3) 0.004(3) -0.002(3) -0.030(4)
C34 0.067(6) 0.121(9) 0.080(7) -0.035(7) 0.002(5) -0.004(6)
F1 0.064(3) 0.043(2) 0.072(3) 0.019(2) -0.025(2) -0.023(2)
F2 0.063(2) 0.066(3) 0.039(2) -0.0025(19) -0.0183(18) -0.030(2)
F3 0.032(2) 0.074(3) 0.073(3) -0.018(2) -0.0015(19) 0.0016(19)
F4 0.063(2) 0.043(2) 0.038(2) 0.0063(17) -0.0042(17) -0.0190(18)
F5 0.0375(19) 0.064(3) 0.046(2) -0.0080(19) 0.0020(16) -0.0052(18)
F6 0.061(2) 0.050(2) 0.064(3) -0.023(2) -0.028(2) -0.0048(19)
N1 0.029(2) 0.029(2) 0.035(3) -0.010(2) 0.0060(19) -0.0087(19)
N2 0.025(2) 0.031(2) 0.019(2) -0.0054(18) 0.0003(16) -0.0106(18)
N3 0.022(2) 0.029(2) 0.024(2) -0.0051(18) 0.0006(16) -0.0076(18)
N4 0.022(2) 0.026(2) 0.023(2) -0.0032(18) 0.0025(16) -0.0060(17)
N5 0.022(2) 0.032(2) 0.025(2) -0.0073(19) 0.0006(16) -0.0104(18)
O1 0.045(2) 0.060(3) 0.026(2) 0.003(2) -0.0098(18) -0.025(2)
O2 0.046(2) 0.060(3) 0.019(2) -0.0006(19) -0.0028(16) -0.028(2)
Os1 0.02433(12) 0.02595(12) 0.01882(12) -0.00310(8) -0.00015(7) -0.00672(8)
P1 0.0305(7) 0.0336(8) 0.0327(8) -0.0033(6) -0.0055(6) -0.0085(6)
Cl1 0.0806(17) 0.118(2) 0.108(2) -0.0544(19) 0.0125(15) -0.0298(16)
Cl2 0.0624(15) 0.290(5) 0.110(2) -0.120(3) -0.0032(15) -0.030(2)

loop_
_atom_type_symbol
_atom_type_description
_atom_type_scat_dispersion_real
_atom_type_scat_dispersion_imag
_atom_type_scat_source
C C 0.0033 0.0016 'International Tables Vol C Tables 4.2.6.8 and 6.1.1.4'
H H 0.0000 0.0000 'International Tables Vol C Tables 4.2.6.8 and 6.1.1.4'
F F 0.0171 0.0103 'International Tables Vol C Tables 4.2.6.8 and 6.1.1.4'
N N 0.0061 0.0033 'International Tables Vol C Tables 4.2.6.8 and 6.1.1.4'
O O 0.0106 0.0060 'International Tables Vol C Tables 4.2.6.8 and 6.1.1.4'
Os Os -1.2165 7.6030 'International Tables Vol C Tables 4.2.6.8 and 6.1.1.4'
P P 0.1023 0.0942 'International Tables Vol C Tables 4.2.6.8 and 6.1.1.4'
Cl Cl 0.1484 0.1585 'International Tables Vol C Tables 4.2.6.8 and 6.1.1.4'

loop_
_geom_angle_atom_site_label_1
_geom_angle_atom_site_label_2
_geom_angle_atom_site_label_3
_geom_angle
N1 C1 C2 122.3(6)
N1 C1 H1 118.9
C2 C1 H1 118.9
C1 C2 C3 119.9(7)
C1 C2 H2 120.0
C3 C2 H2 120.0
C2 C3 C4 118.8(6)
C2 C3 H3 120.6
C4 C3 H3 120.6
C3 C4 C5 120.0(6)
C3 C4 H4 120.0
C5 C4 H4 120.0
N1 C5 C4 121.8(6)
N1 C5 C6 114.4(5)
C4 C5 C6 123.8(6)
N2 C6 C7 118.7(6)
N2 C6 C5 113.1(5)
C7 C6 C5 128.2(5)
C8 C7 C6 118.7(6)
C8 C7 H7 120.6
C6 C7 H7 120.6
C7 C8 C9 121.4(5)
C7 C8 H8 119.3
C9 C8 H8 119.3
C8 C9 C10 118.6(6)
C8 C9 H9 120.7
C10 C9 H9 120.7
N2 C10 C9 119.8(5)
N2 C10 C11 112.8(4)
C9 C10 C11 127.3(5)
N3 C11 C12 121.2(5)
N3 C11 C10 114.4(5)
C12 C11 C10 124.2(5)
C13 C12 C11 120.6(6)
C13 C12 H12 119.7
C11 C12 H12 119.7
C12 C13 C14 118.4(6)
C12 C13 H13 120.8
C14 C13 H13 120.8
C15 C14 C13 120.1(6)
C15 C14 H14 119.9
C13 C14 H14 119.9
C14 C15 N3 122.5(6)
C14 C15 H15 118.8
N3 C15 H15 118.8
N4 C16 C17 123.2(5)
N4 C16 H16 118.4
C17 C16 H16 118.4
C16 C17 C18 119.1(5)
C16 C17 H17 120.5
C18 C17 H17 120.5
C19 C18 C17 118.4(5)
C19 C18 H18 120.8
C17 C18 H18 120.8
C18 C19 C20 121.2(5)
C18 C19 H19 119.4
C20 C19 H19 119.4
N4 C20 C19 119.8(5)
N4 C20 C27 114.4(4)
C19 C20 C27 125.9(5)
N5 C21 C22 122.5(5)
N5 C21 H21 118.8
C22 C21 H21 118.8
C23 C22 C21 118.9(5)
C23 C22 H22 120.6
C21 C22 H22 120.6
C24 C23 C22 119.4(5)
C24 C23 H23 120.3
C22 C23 H23 120.3
C23 C24 C25 120.1(5)
C23 C24 H24 119.9
C25 C24 H24 119.9
N5 C25 C24 120.9(5)
N5 C25 C31 113.8(4)
C24 C25 C31 125.2(5)
C31 C26 C27 120.4(5)
C31 C26 Os1 119.8(4)
C27 C26 Os1 119.5(4)
C28 C27 C26 119.2(5)
C28 C27 C20 128.9(5)
C26 C27 C20 111.7(4)
C27 C28 C29 120.6(5)
C27 C28 H28 119.7
C29 C28 H28 119.7
C28 C29 C30 120.2(5)
C28 C29 C32 119.0(5)
C30 C29 C32 120.8(5)
C31 C30 C29 119.7(5)
C31 C30 H30 120.1
C29 C30 H30 120.1
C30 C31 C26 119.8(5)
C30 C31 C25 128.2(5)
C26 C31 C25 112.0(4)
O1 C32 O2 122.6(5)
O1 C32 C29 125.5(5)
O2 C32 C29 111.9(5)
O2 C33 H33A 109.5
O2 C33 H33B 109.5
H33A C33 H33B 109.5
O2 C33 H33C 109.5
H33A C33 H33C 109.5
H33B C33 H33C 109.5
Cl2 C34 Cl1 111.4(7)
Cl2 C34 H34A 109.3
Cl1 C34 H34A 109.3
Cl2 C34 H34B 109.3
Cl1 C34 H34B 109.3
H34A C34 H34B 108.0
C1 N1 C5 117.2(5)
C1 N1 Os1 126.4(4)
C5 N1 Os1 116.4(4)
C10 N2 C6 122.6(5)
C10 N2 Os1 118.6(4)
C6 N2 Os1 118.6(4)
C15 N3 C11 117.1(5)
C15 N3 Os1 126.8(4)
C11 N3 Os1 116.1(4)
C16 N4 C20 118.3(4)
C16 N4 Os1 125.8(4)
C20 N4 Os1 115.9(3)
C21 N5 C25 118.1(4)
C21 N5 Os1 125.6(4)
C25 N5 Os1 116.2(3)
C32 O2 C33 116.1(4)
C26 Os1 N2 175.47(17)
C26 Os1 N3 99.07(19)
N2 Os1 N3 77.73(18)
C26 Os1 N1 105.8(2)
N2 Os1 N1 77.49(19)
N3 Os1 N1 155.12(19)
C26 Os1 N4 78.37(18)
N2 Os1 N4 104.75(16)
N3 Os1 N4 91.04(16)
N1 Os1 N4 93.10(17)
C26 Os1 N5 78.00(19)
N2 Os1 N5 98.84(17)
N3 Os1 N5 92.50(17)
N1 Os1 N5 93.46(17)
N4 Os1 N5 156.36(18)
F2 P1 F1 90.0(2)
F2 P1 F6 179.5(2)
F1 P1 F6 89.9(2)
F2 P1 F3 90.8(2)
F1 P1 F3 90.1(3)
F6 P1 F3 89.7(2)
F2 P1 F5 90.6(2)
F1 P1 F5 90.1(2)
F6 P1 F5 89.0(2)
F3 P1 F5 178.7(3)
F2 P1 F4 90.1(2)
F1 P1 F4 179.6(2)
F6 P1 F4 90.0(2)
F3 P1 F4 90.2(2)
F5 P1 F4 89.6(2)

loop_
_geom_bond_atom_site_label_1
_geom_bond_atom_site_label_2
_geom_bond_distance
C1 N1 1.367(8)
C1 C2 1.373(9)
C1 H1 0.9500
C2 C3 1.374(11)
C2 H2 0.9500
C3 C4 1.377(10)
C3 H3 0.9500
C4 C5 1.378(8)
C4 H4 0.9500
C5 N1 1.372(7)
C5 C6 1.469(8)
C6 N2 1.362(7)
C6 C7 1.402(8)
C7 C8 1.378(10)
C7 H7 0.9500
C8 C9 1.384(9)
C8 H8 0.9500
C9 C10 1.386(8)
C9 H9 0.9500
C10 N2 1.350(7)
C10 C11 1.469(8)
C11 N3 1.381(7)
C11 C12 1.383(8)
C12 C13 1.375(9)
C12 H12 0.9500
C13 C14 1.382(10)
C13 H13 0.9500
C14 C15 1.370(9)
C14 H14 0.9500
C15 N3 1.371(7)
C15 H15 0.9500
C16 N4 1.358(6)
C16 C17 1.370(8)
C16 H16 0.9500
C17 C18 1.386(9)
C17 H17 0.9500
C18 C19 1.381(8)
C18 H18 0.9500
C19 C20 1.389(7)
C19 H19 0.9500
C20 N4 1.377(7)
C20 C27 1.467(7)
C21 N5 1.365(7)
C21 C22 1.384(8)
C21 H21 0.9500
C22 C23 1.384(8)
C22 H22 0.9500
C23 C24 1.380(8)
C23 H23 0.9500
C24 C25 1.387(7)
C24 H24 0.9500
C25 N5 1.373(7)
C25 C31 1.471(7)
C26 C31 1.408(7)
C26 C27 1.423(7)
C26 Os1 1.971(5)
C27 C28 1.380(7)
C28 C29 1.398(7)
C28 H28 0.9500
C29 C30 1.424(7)
C29 C32 1.469(7)
C30 C31 1.379(7)
C30 H30 0.9500
C32 O1 1.211(7)
C32 O2 1.347(7)
C33 O2 1.441(7)
C33 H33A 0.9800
C33 H33B 0.9800
C33 H33C 0.9800
C34 Cl2 1.674(11)
C34 Cl1 1.767(11)
C34 H34A 0.9900
C34 H34B 0.9900
F1 P1 1.592(4)
F2 P1 1.584(4)
F3 P1 1.596(4)
F4 P1 1.600(4)
F5 P1 1.599(4)
F6 P1 1.593(4)
N1 Os1 2.068(5)
N2 Os1 2.038(4)
N3 Os1 2.053(4)
N4 Os1 2.084(4)
N5 Os1 2.085(4)

loop_
_geom_torsion_atom_site_label_1
_geom_torsion_atom_site_label_2
_geom_torsion_atom_site_label_3
_geom_torsion_atom_site_label_4
_geom_torsion
N1 C1 C2 C3 -0.9(9)
C1 C2 C3 C4 -0.3(9)
C2 C3 C4 C5 1.1(9)
C3 C4 C5 N1 -0.9(8)
C3 C4 C5 C6 178.7(5)
N1 C5 C6 N2 -2.1(6)
C4 C5 C6 N2 178.3(5)
N1 C5 C6 C7 176.8(5)
C4 C5 C6 C7 -2.8(8)
N2 C6 C7 C8 2.1(7)
C5 C6 C7 C8 -176.8(5)
C6 C7 C8 C9 -1.8(8)
C7 C8 C9 C10 0.1(8)
C8 C9 C10 N2 1.4(8)
C8 C9 C10 C11 -177.7(5)
N2 C10 C11 N3 4.4(6)
C9 C10 C11 N3 -176.5(5)
N2 C10 C11 C12 -172.2(5)
C9 C10 C11 C12 7.0(8)
N3 C11 C12 C13 0.7(8)
C10 C11 C12 C13 177.1(5)
C11 C12 C13 C14 0.2(9)
C12 C13 C14 C15 -0.2(9)
C13 C14 C15 N3 -0.8(9)
N4 C16 C17 C18 0.1(9)
C16 C17 C18 C19 -1.2(9)
C17 C18 C19 C20 1.3(9)
C18 C19 C20 N4 -0.3(9)
C18 C19 C20 C27 179.7(6)
N5 C21 C22 C23 -1.0(9)
C21 C22 C23 C24 1.4(9)
C22 C23 C24 C25 -0.4(9)
C23 C24 C25 N5 -1.2(9)
C23 C24 C25 C31 179.7(5)
C31 C26 C27 C28 -1.2(8)
Os1 C26 C27 C28 -174.8(4)
C31 C26 C27 C20 175.6(5)
Os1 C26 C27 C20 2.0(6)
N4 C20 C27 C28 177.1(5)
C19 C20 C27 C28 -2.8(9)
N4 C20 C27 C26 0.7(7)
C19 C20 C27 C26 -179.3(5)
C26 C27 C28 C29 -0.2(8)
C20 C27 C28 C29 -176.4(5)
C27 C28 C29 C30 0.5(8)
C27 C28 C29 C32 179.4(5)
C28 C29 C30 C31 0.5(8)
C32 C29 C30 C31 -178.4(5)
C29 C30 C31 C26 -1.8(8)
C29 C30 C31 C25 177.1(5)
C27 C26 C31 C30 2.2(8)
Os1 C26 C31 C30 175.8(4)
C27 C26 C31 C25 -176.9(5)
Os1 C26 C31 C25 -3.2(6)
N5 C25 C31 C30 -178.5(5)
C24 C25 C31 C30 0.7(9)
N5 C25 C31 C26 0.5(7)
C24 C25 C31 C26 179.6(5)
C28 C29 C32 O1 -3.2(9)
C30 C29 C32 O1 175.8(6)
C28 C29 C32 O2 176.9(5)
C30 C29 C32 O2 -4.1(8)
C2 C1 N1 C5 1.1(8)
C2 C1 N1 Os1 -179.5(4)
C4 C5 N1 C1 -0.2(7)
C6 C5 N1 C1 -179.8(4)
C4 C5 N1 Os1 -179.7(4)
C6 C5 N1 Os1 0.7(5)
C9 C10 N2 C6 -1.1(7)
C11 C10 N2 C6 178.1(4)
C9 C10 N2 Os1 174.6(4)
C11 C10 N2 Os1 -6.2(5)
C7 C6 N2 C10 -0.7(7)
C5 C6 N2 C10 178.3(4)
C7 C6 N2 Os1 -176.4(4)
C5 C6 N2 Os1 2.7(5)
C14 C15 N3 C11 1.8(8)
C14 C15 N3 Os1 -175.6(4)
C12 C11 N3 C15 -1.7(7)
C10 C11 N3 C15 -178.4(4)
C12 C11 N3 Os1 175.9(4)
C10 C11 N3 Os1 -0.7(5)
C17 C16 N4 C20 0.9(8)
C17 C16 N4 Os1 -176.8(4)
C19 C20 N4 C16 -0.8(7)
C27 C20 N4 C16 179.2(5)
C19 C20 N4 Os1 177.1(4)
C27 C20 N4 Os1 -2.9(6)
C22 C21 N5 C25 -0.5(8)
C22 C21 N5 Os1 177.9(4)
C24 C25 N5 C21 1.6(8)
C31 C25 N5 C21 -179.2(5)
C24 C25 N5 Os1 -177.0(4)
C31 C25 N5 Os1 2.2(6)
O1 C32 O2 C33 2.7(9)
C29 C32 O2 C33 -177.4(5)
C31 C26 Os1 N3 -87.2(4)
C27 C26 Os1 N3 86.5(4)
C31 C26 Os1 N1 93.7(4)
C27 C26 Os1 N1 -92.7(4)
C31 C26 Os1 N4 -176.4(5)
C27 C26 Os1 N4 -2.7(4)
C31 C26 Os1 N5 3.4(4)
C27 C26 Os1 N5 177.1(5)
C10 N2 Os1 N3 4.6(4)
C6 N2 Os1 N3 -179.6(4)
C10 N2 Os1 N1 -177.7(4)
C6 N2 Os1 N1 -1.8(3)
C10 N2 Os1 N4 92.4(4)
C6 N2 Os1 N4 -91.7(4)
C10 N2 Os1 N5 -86.1(4)
C6 N2 Os1 N5 89.8(4)
C15 N3 Os1 C26 -7.8(4)
C11 N3 Os1 C26 174.9(3)
C15 N3 Os1 N2 175.5(4)
C11 N3 Os1 N2 -1.9(3)
C15 N3 Os1 N1 170.2(4)
C11 N3 Os1 N1 -7.1(6)
C15 N3 Os1 N4 70.6(4)
C11 N3 Os1 N4 -106.7(3)
C15 N3 Os1 N5 -86.0(4)
C11 N3 Os1 N5 96.6(3)
C1 N1 Os1 C26 4.3(5)
C5 N1 Os1 C26 -176.2(3)
C1 N1 Os1 N2 -178.9(5)
C5 N1 Os1 N2 0.5(3)
C1 N1 Os1 N3 -173.7(4)
C5 N1 Os1 N3 5.8(6)
C1 N1 Os1 N4 -74.5(4)
C5 N1 Os1 N4 105.0(4)
C1 N1 Os1 N5 82.8(4)
C5 N1 Os1 N5 -97.8(4)
C16 N4 Os1 C26 -179.2(5)
C20 N4 Os1 C26 3.0(4)
C16 N4 Os1 N2 4.2(5)
C20 N4 Os1 N2 -173.6(4)
C16 N4 Os1 N3 81.7(4)
C20 N4 Os1 N3 -96.0(4)
C16 N4 Os1 N1 -73.7(5)
C20 N4 Os1 N1 108.5(4)
C16 N4 Os1 N5 -179.6(4)
C20 N4 Os1 N5 2.6(7)
C21 N5 Os1 C26 178.5(5)
C25 N5 Os1 C26 -3.0(4)
C21 N5 Os1 N2 -4.8(5)
C25 N5 Os1 N2 173.7(4)
C21 N5 Os1 N3 -82.8(5)
C25 N5 Os1 N3 95.7(4)
C21 N5 Os1 N1 73.1(5)
C25 N5 Os1 N1 -108.5(4)
C21 N5 Os1 N4 178.9(4)
C25 N5 Os1 N4 -2.6(7)
